data_4304767
loop_
_publ_author_name
'Krzysztof Drabent'
'Zbigniew Ciunik'
'Andrzej Ozarowski'

_publ_contact_author_address
;
Faculty of Chemistry,
University of Wroclaw,
14. F. Joliot-Curie str.,
 50-383 Wroclaw,
Poland
;
_publ_contact_author_email drab@wchuwr.pl
_publ_contact_author_name 'Dr. Krzysztof Drabent'
_publ_contact_author_phone 48-71-3757351
_publ_section_title
;
X-ray Crystal Structures, Electron Paramagnetic Resonance, and Magnetic
Studies on Strongly Antiferromagnetically Coupled Mixed
\m-Hydroxide-\m-N1,N2-Triazole-Bridged One Dimensional Linear Chain
Copper(II) Complexes
;
_journal_name_full 'Inorganic Chemistry'
_journal_page_first 3358
_journal_page_last 3365
_journal_paper_doi 10.1021/ic7023428
_journal_volume 47
_journal_year 2008
_chemical_formula_sum 'C9 H12 Cl Cu N5 O6'
_chemical_formula_weight 385.23
_chemical_name_systematic
; 
 ? 
;
_space_group_IT_number 2
_symmetry_cell_setting triclinic
_symmetry_space_group_name_Hall '-P 1'
_symmetry_space_group_name_H-M 'P -1'
_atom_sites_solution_hydrogens geom
_atom_sites_solution_primary direct
_atom_sites_solution_secondary difmap
_audit_creation_method SHELXL-97
_cell_angle_alpha 86.65(1)
_cell_angle_beta 86.35(1)
_cell_angle_gamma 67.23(1)
_cell_formula_units_Z 2
_cell_length_a 6.788(1)
_cell_length_b 7.062(1)
_cell_length_c 15.772(1)
_cell_measurement_reflns_used 2700
_cell_measurement_temperature 100(2)
_cell_measurement_theta_max 29.0
_cell_measurement_theta_min 3.26
_cell_volume 695.25(16)
_computing_cell_refinement 'CrysAlis RED (Oxford Diffraction,Poland Sp. z o.o)'
_computing_data_collection 'CrysAlis CCD (Oxford Diffraction,Poland Sp. z o.o)'
_computing_data_reduction 'CrysAlis RED (Oxford Diffraction,Poland Sp. z o.o)'
_computing_molecular_graphics 'SHELXTL-NT V5.1, Bruker AXS 1999'
_computing_publication_material 'SHELXL-97 (Sheldrick, 1997)'
_computing_structure_refinement 'SHELXL-97 (Sheldrick, 1997)'
_computing_structure_solution 'SHELXS-97 (Sheldrick, 1990)'
_diffrn_ambient_temperature 100(2)
_diffrn_measured_fraction_theta_full 0.975
_diffrn_measured_fraction_theta_max 0.975
_diffrn_measurement_device_type 'Kuma KM4CCD'
_diffrn_measurement_method '\w scan'
_diffrn_radiation_monochromator graphite
_diffrn_radiation_source 'fine-focus sealed tube'
_diffrn_radiation_type MoK\a
_diffrn_radiation_wavelength 0.71073
_diffrn_reflns_av_R_equivalents 0.0447
_diffrn_reflns_av_sigmaI/netI 0.0405
_diffrn_reflns_limit_h_max 5
_diffrn_reflns_limit_h_min -9
_diffrn_reflns_limit_k_max 9
_diffrn_reflns_limit_k_min -9
_diffrn_reflns_limit_l_max 21
_diffrn_reflns_limit_l_min -21
_diffrn_reflns_number 9979
_diffrn_reflns_theta_full 29.00
_diffrn_reflns_theta_max 29.00
_diffrn_reflns_theta_min 3.26
_diffrn_standards_number 0
_exptl_absorpt_coefficient_mu 1.801
_exptl_absorpt_correction_T_max 0.8843
_exptl_absorpt_correction_T_min 0.7146
_exptl_absorpt_correction_type analytical
_exptl_absorpt_process_details '(Instruction, Oxford Diffraction,Poland Sp. z o.o)'
_exptl_crystal_colour 'dark blue'
_exptl_crystal_density_diffrn 1.840
_exptl_crystal_density_method 'not measured'
_exptl_crystal_description plate
_exptl_crystal_F_000 390
_exptl_crystal_size_max 0.20
_exptl_crystal_size_mid 0.15
_exptl_crystal_size_min 0.07
_refine_diff_density_max 0.538
_refine_diff_density_min -0.635
_refine_diff_density_rms 0.100
_refine_ls_extinction_method none
_refine_ls_goodness_of_fit_ref 1.073
_refine_ls_hydrogen_treatment constr
_refine_ls_matrix_type full
_refine_ls_number_parameters 202
_refine_ls_number_reflns 3609
_refine_ls_number_restraints 0
_refine_ls_restrained_S_all 1.073
_refine_ls_R_factor_all 0.0591
_refine_ls_R_factor_gt 0.0432
_refine_ls_shift/su_max 0.000
_refine_ls_shift/su_mean 0.000
_refine_ls_structure_factor_coef Fsqd
_refine_ls_weighting_details 'calc w=1/[\s^2^(Fo^2^)+(0.0262P)^2^+1.5772P] where P=(Fo^2^+2Fc^2^)/3'
_refine_ls_weighting_scheme calc
_refine_ls_wR_factor_gt 0.0869
_refine_ls_wR_factor_ref 0.0927
_reflns_number_gt 2957
_reflns_number_total 3609
_reflns_threshold_expression >2sigma(I)
_cod_data_source_file ic7023428-file003_3.cif
_cod_data_source_block 3
_cod_depositor_comments
;
The following automatic conversions were performed:
'_symmetry_cell_setting' value 'Triclinic' changed to 'triclinic'
according to '/home/saulius/struct/CIF-dictionaries/cif_core.dic'
dictionary named 'cif_core.dic' version 2.4.1 from 2010-06-29.

Automatic conversion script
Id: cif_fix_enum 1527 2010-12-29 10:47:43Z saulius 
;
_cod_original_cell_volume 695.2(2)
_cod_database_code 4304767

loop_
_symmetry_equiv_pos_as_xyz
'x, y, z'
'-x, -y, -z'

loop_
_atom_site_label
_atom_site_type_symbol
_atom_site_fract_x
_atom_site_fract_y
_atom_site_fract_z
_atom_site_U_iso_or_equiv
_atom_site_adp_type
_atom_site_occupancy
_atom_site_symmetry_multiplicity
_atom_site_calc_flag
_atom_site_refinement_flags
_atom_site_disorder_assembly
_atom_site_disorder_group
Cu1 Cu 0.5000 0.5000 0.0000 0.01276(11) Uani 1 2 d S . .
Cu2 Cu 0.0000 0.5000 0.0000 0.01123(11) Uani 1 2 d S . .
Cl1 Cl 0.41198(13) 0.21432(13) 0.74350(4) 0.02761(18) Uani 1 1 d . . .
O1 O 0.2287(3) 0.5728(3) -0.05049(11) 0.0133(4) Uani 1 1 d . . .
O1W O 0.3811(3) 0.8397(3) 0.07144(13) 0.0210(4) Uani 1 1 d . . .
O2W O -0.2138(3) 0.8456(3) 0.04656(13) 0.0190(4) Uani 1 1 d . . .
O1N O 1.0702(4) -0.0486(4) 0.84360(14) 0.0270(5) Uani 1 1 d . . .
O2N O 1.0875(4) -0.0968(4) 0.70863(14) 0.0277(5) Uani 1 1 d . . .
O3N O 0.8963(3) 0.2027(3) 0.75765(15) 0.0266(5) Uani 1 1 d . . .
N1 N 0.3740(3) 0.4051(4) 0.10556(14) 0.0132(4) Uani 1 1 d . . .
N2 N 0.1642(3) 0.4220(3) 0.10787(14) 0.0121(4) Uani 1 1 d . . .
N3 N 0.2788(3) 0.3528(3) 0.23589(13) 0.0126(4) Uani 1 1 d . . .
N4 N 0.2586(4) 0.3306(4) 0.32469(14) 0.0158(5) Uani 1 1 d . . .
N5 N 1.0165(4) 0.0211(4) 0.76891(15) 0.0162(5) Uani 1 1 d . . .
C1 C 0.4291(5) 0.2868(4) 0.36482(17) 0.0176(5) Uani 1 1 d . . .
H1 H 0.5606 0.2668 0.3344 0.021 Uiso 1 1 calc R . .
C2 C 0.4221(4) 0.2674(4) 0.45763(17) 0.0156(5) Uani 1 1 d . . .
C3 C 0.6083(5) 0.2284(5) 0.49999(18) 0.0194(6) Uani 1 1 d . . .
H3 H 0.7369 0.2133 0.4683 0.023 Uiso 1 1 calc R . .
C4 C 0.6080(5) 0.2114(5) 0.58854(18) 0.0205(6) Uani 1 1 d . . .
H4 H 0.7350 0.1833 0.6177 0.025 Uiso 1 1 calc R . .
C5 C 0.4167(5) 0.2366(5) 0.63272(17) 0.0197(6) Uani 1 1 d . . .
C6 C 0.2282(5) 0.2742(5) 0.59215(18) 0.0215(6) Uani 1 1 d . . .
H6 H 0.0996 0.2894 0.6239 0.026 Uiso 1 1 calc R . .
C7 C 0.2338(5) 0.2887(5) 0.50423(18) 0.0193(6) Uani 1 1 d . . .
H7 H 0.1073 0.3136 0.4752 0.023 Uiso 1 1 calc R . .
C8 C 0.4411(4) 0.3642(4) 0.18316(16) 0.0142(5) Uani 1 1 d . . .
H8 H 0.5796 0.3455 0.1999 0.017 Uiso 1 1 calc R . .
C9 C 0.1113(4) 0.3916(4) 0.18721(16) 0.0130(5) Uani 1 1 d . . .
H9 H -0.0254 0.3963 0.2074 0.016 Uiso 1 1 calc R . .
H10 H 0.1802 0.6855 -0.0755 0.023 Uiso 1 1 d . . .
H1W H 0.3197 0.9228 0.0432 0.037 Uiso 1 1 d . . .
H2W H 0.3070 0.8462 0.1027 0.040 Uiso 1 1 d . . .
H3W H -0.1555 0.8730 0.0805 0.000 Uiso 1 1 d . . .
H4W H -0.3153 0.8416 0.0662 0.022 Uiso 1 1 d . . .

loop_
_atom_site_aniso_label
_atom_site_aniso_U_11
_atom_site_aniso_U_22
_atom_site_aniso_U_33
_atom_site_aniso_U_23
_atom_site_aniso_U_13
_atom_site_aniso_U_12
Cu1 0.0093(2) 0.0195(3) 0.0110(2) 0.00254(17) -0.00122(16) -0.00747(18)
Cu2 0.0095(2) 0.0164(2) 0.0095(2) 0.00174(16) -0.00139(16) -0.00697(18)
Cl1 0.0341(4) 0.0386(5) 0.0119(3) -0.0001(3) -0.0023(3) -0.0157(4)
O1 0.0092(8) 0.0170(10) 0.0141(9) 0.0049(7) -0.0022(7) -0.0060(7)
O1W 0.0169(10) 0.0210(11) 0.0219(10) 0.0013(8) 0.0006(8) -0.0043(8)
O2W 0.0171(10) 0.0218(11) 0.0197(10) -0.0019(8) -0.0030(8) -0.0087(8)
O1N 0.0383(13) 0.0269(12) 0.0227(11) 0.0081(9) -0.0108(10) -0.0199(10)
O2N 0.0279(12) 0.0325(13) 0.0264(11) -0.0139(10) 0.0107(9) -0.0156(10)
O3N 0.0236(11) 0.0132(10) 0.0378(13) -0.0023(9) -0.0151(10) 0.0007(9)
N1 0.0101(10) 0.0168(11) 0.0141(10) 0.0010(8) -0.0013(8) -0.0069(9)
N2 0.0065(9) 0.0173(11) 0.0133(10) 0.0008(8) 0.0004(8) -0.0058(8)
N3 0.0131(10) 0.0148(11) 0.0104(10) 0.0013(8) 0.0005(8) -0.0063(9)
N4 0.0189(11) 0.0216(12) 0.0084(10) 0.0009(8) -0.0003(8) -0.0097(10)
N5 0.0128(10) 0.0184(12) 0.0189(11) -0.0021(9) 0.0006(9) -0.0076(9)
C1 0.0172(13) 0.0212(14) 0.0154(13) -0.0001(10) 0.0003(10) -0.0087(11)
C2 0.0184(13) 0.0139(13) 0.0137(12) 0.0018(10) -0.0012(10) -0.0056(10)
C3 0.0199(14) 0.0222(15) 0.0167(13) 0.0000(11) 0.0001(11) -0.0089(12)
C4 0.0235(14) 0.0231(15) 0.0161(13) 0.0013(11) -0.0059(11) -0.0098(12)
C5 0.0282(15) 0.0196(14) 0.0122(12) -0.0013(10) -0.0016(11) -0.0100(12)
C6 0.0225(15) 0.0239(15) 0.0177(14) 0.0005(11) 0.0014(11) -0.0091(12)
C7 0.0193(14) 0.0209(15) 0.0178(13) -0.0006(11) -0.0024(11) -0.0076(12)
C8 0.0085(11) 0.0200(13) 0.0144(12) 0.0016(10) -0.0012(9) -0.0061(10)
C9 0.0118(12) 0.0146(12) 0.0132(12) -0.0002(9) -0.0003(9) -0.0057(10)

loop_
_atom_type_symbol
_atom_type_description
_atom_type_scat_dispersion_real
_atom_type_scat_dispersion_imag
_atom_type_scat_source
C C 0.0033 0.0016 'International Tables Vol C Tables 4.2.6.8 and 6.1.1.4'
H H 0.0000 0.0000 'International Tables Vol C Tables 4.2.6.8 and 6.1.1.4'
N N 0.0061 0.0033 'International Tables Vol C Tables 4.2.6.8 and 6.1.1.4'
O O 0.0106 0.0060 'International Tables Vol C Tables 4.2.6.8 and 6.1.1.4'
Cl Cl 0.1484 0.1585 'International Tables Vol C Tables 4.2.6.8 and 6.1.1.4'
Cu Cu 0.3201 1.2651 'International Tables Vol C Tables 4.2.6.8 and 6.1.1.4'

loop_
_geom_angle_atom_site_label_1
_geom_angle_atom_site_label_2
_geom_angle_atom_site_label_3
_geom_angle
_geom_angle_site_symmetry_1
_geom_angle_site_symmetry_3
_geom_angle_publ_flag
O1 Cu1 O1 180.000(2) 2_665 . ?
O1 Cu1 N1 87.90(8) 2_665 2_665 ?
O1 Cu1 N1 92.10(8) . 2_665 ?
O1 Cu1 N1 92.10(8) 2_665 . ?
O1 Cu1 N1 87.90(8) . . ?
N1 Cu1 N1 180.000(1) 2_665 . ?
O1 Cu2 O1 180.0 . 2_565 ?
O1 Cu2 N2 87.49(8) . . ?
O1 Cu2 N2 92.51(8) 2_565 . ?
O1 Cu2 N2 92.51(8) . 2_565 ?
O1 Cu2 N2 87.49(8) 2_565 2_565 ?
N2 Cu2 N2 180.0 . 2_565 ?
O1 Cu2 O2W 94.29(7) . . ?
O1 Cu2 O2W 85.71(7) 2_565 . ?
N2 Cu2 O2W 92.75(8) . . ?
N2 Cu2 O2W 87.25(8) 2_565 . ?
O1 Cu2 O2W 85.71(7) . 2_565 ?
O1 Cu2 O2W 94.29(7) 2_565 2_565 ?
N2 Cu2 O2W 87.25(8) . 2_565 ?
N2 Cu2 O2W 92.75(8) 2_565 2_565 ?
O2W Cu2 O2W 180.0 . 2_565 ?
Cu1 O1 Cu2 123.59(9) . . ?
C8 N1 N2 108.0(2) . . ?
C8 N1 Cu1 130.65(18) . . ?
N2 N1 Cu1 119.78(16) . . ?
C9 N2 N1 107.0(2) . . ?
C9 N2 Cu2 133.39(18) . . ?
N1 N2 Cu2 119.51(16) . . ?
C9 N3 C8 106.6(2) . . ?
C9 N3 N4 121.1(2) . . ?
C8 N3 N4 132.0(2) . . ?
C1 N4 N3 116.1(2) . . ?
O3N N5 O2N 121.7(3) . . ?
O3N N5 O1N 119.6(2) . . ?
O2N N5 O1N 118.7(2) . . ?
N4 C1 C2 120.0(3) . . ?
C3 C2 C7 119.6(3) . . ?
C3 C2 C1 118.8(3) . . ?
C7 C2 C1 121.6(3) . . ?
C2 C3 C4 120.7(3) . . ?
C5 C4 C3 118.0(3) . . ?
C4 C5 C6 122.6(3) . . ?
C4 C5 Cl1 119.0(2) . . ?
C6 C5 Cl1 118.3(2) . . ?
C7 C6 C5 118.0(3) . . ?
C6 C7 C2 121.0(3) . . ?
N1 C8 N3 108.5(2) . . ?
N2 C9 N3 109.9(2) . . ?

loop_
_geom_bond_atom_site_label_1
_geom_bond_atom_site_label_2
_geom_bond_distance
_geom_bond_site_symmetry_2
_geom_bond_publ_flag
Cu1 O1 1.9227(18) 2_665 ?
Cu1 O1 1.9228(18) . ?
Cu1 N1 2.021(2) 2_665 ?
Cu1 N1 2.021(2) . ?
Cu2 O1 1.9285(18) . ?
Cu2 O1 1.9286(18) 2_565 ?
Cu2 N2 2.024(2) . ?
Cu2 N2 2.024(2) 2_565 ?
Cu2 O2W 2.436(2) . ?
Cu2 O2W 2.436(2) 2_565 ?
Cl1 C5 1.745(3) . ?
O1N N5 1.269(3) . ?
O2N N5 1.246(3) . ?
O3N N5 1.235(3) . ?
N1 C8 1.310(3) . ?
N1 N2 1.381(3) . ?
N2 C9 1.308(3) . ?
N3 C9 1.343(3) . ?
N3 C8 1.362(3) . ?
N3 N4 1.404(3) . ?
N4 C1 1.276(4) . ?
C1 C2 1.462(4) . ?
C2 C3 1.391(4) . ?
C2 C7 1.393(4) . ?
C3 C4 1.395(4) . ?
C4 C5 1.387(4) . ?
C5 C6 1.392(4) . ?
C6 C7 1.384(4) . ?

loop_
_geom_hbond_atom_site_label_D
_geom_hbond_atom_site_label_H
_geom_hbond_atom_site_label_A
_geom_hbond_distance_DH
_geom_hbond_distance_HA
_geom_hbond_distance_DA
_geom_hbond_angle_DHA
_geom_hbond_site_symmetry_A
O1W H1W O2W 0.72 2.04 2.743(3) 166.8 2_575
O1W H2W O1N 0.67 2.52 3.093(3) 144.9 2_666
O2W H3W O1N 0.76 2.03 2.756(3) 159.3 2_666
O2W H4W O1W 0.75 2.06 2.769(3) 157.8 1_455
O1 H10 O1N 0.82 2.11 2.929(3) 171.6 1_464

loop_
_geom_torsion_atom_site_label_1
_geom_torsion_atom_site_label_2
_geom_torsion_atom_site_label_3
_geom_torsion_atom_site_label_4
_geom_torsion
_geom_torsion_site_symmetry_1
_geom_torsion_site_symmetry_2
_geom_torsion_site_symmetry_3
_geom_torsion_site_symmetry_4
_geom_torsion_publ_flag
O1 Cu1 O1 Cu2 101(27) 2_665 . . . ?
N1 Cu1 O1 Cu2 170.73(12) 2_665 . . . ?
N1 Cu1 O1 Cu2 -9.27(12) . . . . ?
O1 Cu2 O1 Cu1 -139(21) 2_565 . . . ?
N2 Cu2 O1 Cu1 12.56(12) . . . . ?
N2 Cu2 O1 Cu1 -167.44(12) 2_565 . . . ?
O2W Cu2 O1 Cu1 105.14(12) . . . . ?
O2W Cu2 O1 Cu1 -74.86(12) 2_565 . . . ?
O1 Cu1 N1 C8 15.4(3) 2_665 . . . ?
O1 Cu1 N1 C8 -164.6(3) . . . . ?
N1 Cu1 N1 C8 125(33) 2_665 . . . ?
O1 Cu1 N1 N2 179.45(19) 2_665 . . . ?
O1 Cu1 N1 N2 -0.55(19) . . . . ?
N1 Cu1 N1 N2 -71(33) 2_665 . . . ?
C8 N1 N2 C9 0.3(3) . . . . ?
Cu1 N1 N2 C9 -167.02(18) . . . . ?
C8 N1 N2 Cu2 176.74(18) . . . . ?
Cu1 N1 N2 Cu2 9.4(3) . . . . ?
O1 Cu2 N2 C9 162.9(3) . . . . ?
O1 Cu2 N2 C9 -17.1(3) 2_565 . . . ?
N2 Cu2 N2 C9 172(17) 2_565 . . . ?
O2W Cu2 N2 C9 68.7(3) . . . . ?
O2W Cu2 N2 C9 -111.3(3) 2_565 . . . ?
O1 Cu2 N2 N1 -12.38(19) . . . . ?
O1 Cu2 N2 N1 167.62(19) 2_565 . . . ?
N2 Cu2 N2 N1 -4(17) 2_565 . . . ?
O2W Cu2 N2 N1 -106.55(19) . . . . ?
O2W Cu2 N2 N1 73.45(19) 2_565 . . . ?
C9 N3 N4 C1 177.6(3) . . . . ?
C8 N3 N4 C1 -10.3(4) . . . . ?
N3 N4 C1 C2 178.0(2) . . . . ?
N4 C1 C2 C3 -177.2(3) . . . . ?
N4 C1 C2 C7 2.2(4) . . . . ?
C7 C2 C3 C4 -0.2(4) . . . . ?
C1 C2 C3 C4 179.2(3) . . . . ?
C2 C3 C4 C5 -0.7(4) . . . . ?
C3 C4 C5 C6 1.2(5) . . . . ?
C3 C4 C5 Cl1 179.6(2) . . . . ?
C4 C5 C6 C7 -0.7(5) . . . . ?
Cl1 C5 C6 C7 -179.1(2) . . . . ?
C5 C6 C7 C2 -0.3(4) . . . . ?
C3 C2 C7 C6 0.8(4) . . . . ?
C1 C2 C7 C6 -178.7(3) . . . . ?
N2 N1 C8 N3 0.4(3) . . . . ?
Cu1 N1 C8 N3 165.88(18) . . . . ?
C9 N3 C8 N1 -0.9(3) . . . . ?
N4 N3 C8 N1 -173.8(3) . . . . ?
N1 N2 C9 N3 -0.9(3) . . . . ?
Cu2 N2 C9 N3 -176.62(19) . . . . ?
C8 N3 C9 N2 1.2(3) . . . . ?
N4 N3 C9 N2 175.0(2) . . . . ?
